data_7113417
loop_
_publ_author_name
'Matthew Everett'
'Andrew Jolleys'
'William Levason'
'David Pugh'
'Gillian Reid'

_publ_section_title
;
 Unexpected neutral aza-macrocycle complexes of sodium
;
_journal_name_full Chem.Commun.
_journal_page_first 5843
_journal_paper_doi 10.1039/C4CC01407C
_journal_volume 50
_journal_year 2014
_chemical_formula_moiety 'C50 H52 B F24 N4 Na O'
_chemical_formula_sum 'C50 H52 B F24 N4 Na O'
_chemical_formula_weight 1214.76
_chemical_name_systematic
;
 ?
;
_space_group_crystal_system triclinic
_space_group_IT_number 2
_space_group_name_Hall '-P 1'
_space_group_name_H-M_alt 'P -1'
_symmetry_space_group_name_Hall '-P 1'
_symmetry_space_group_name_H-M 'P -1'
_atom_sites_solution_hydrogens geom
_audit_creation_method SHELXL-2013
_cell_angle_alpha 91.602(2)
_cell_angle_beta 98.258(3)
_cell_angle_gamma 114.446(2)
_cell_formula_units_Z 2
_cell_length_a 12.784(2)
_cell_length_b 12.8958(19)
_cell_length_c 18.089(2)
_cell_measurement_reflns_used 9301
_cell_measurement_temperature 100(2)
_cell_measurement_theta_max 34.7
_cell_measurement_theta_min 2.3
_cell_volume 2674.0(6)
_computing_cell_refinement
;
CrystalClear-SM Expert 2.0 r13 (Rigaku, 2011)
;
_computing_data_collection
;
CrystalClear-SM Expert 2.0 r13 (Rigaku, 2011)
;
_computing_data_reduction
;
CrystalClear-SM Expert 2.0 r13 (Rigaku, 2011)
;
_computing_molecular_graphics 'ORTEP-III (Farrugia, 1997)'
_computing_publication_material 'PLATON (Spek, 2003), WinGX (Farrugia, 1999) and enCIFer (Allen et al., 2004).'
_computing_structure_refinement 'SHELXL-97 (Sheldrick, 2008)'
_computing_structure_solution 'SHELXS-97 (Sheldrick, 1997)'
_diffrn_ambient_temperature 100(2)
_diffrn_detector CCD
_diffrn_detector_area_resol_mean 28.5714
_diffrn_measured_fraction_theta_full 0.991
_diffrn_measured_fraction_theta_max 0.993
_diffrn_measurement_device
;
AFC12 (Right): Kappa 3 circle
;
_diffrn_measurement_device_type
;
Rigaku Saturn724+ (2x2 bin mode)
;
_diffrn_measurement_method 'profile data from \w-scans'
_diffrn_measurement_specimen_support Mitegen
_diffrn_radiation_monochromator Confocal
_diffrn_radiation_type MoK\a
_diffrn_radiation_wavelength 0.71073
_diffrn_reflns_av_R_equivalents 0.0209
_diffrn_reflns_av_unetI/netI 0.0333
_diffrn_reflns_Laue_measured_fraction_full 0.991
_diffrn_reflns_Laue_measured_fraction_max 0.993
_diffrn_reflns_limit_h_max 16
_diffrn_reflns_limit_h_min -16
_diffrn_reflns_limit_k_max 16
_diffrn_reflns_limit_k_min -16
_diffrn_reflns_limit_l_max 23
_diffrn_reflns_limit_l_min -23
_diffrn_reflns_number 27281
_diffrn_reflns_point_group_measured_fraction_full 0.991
_diffrn_reflns_point_group_measured_fraction_max 0.993
_diffrn_reflns_theta_full 27.500
_diffrn_reflns_theta_max 27.484
_diffrn_reflns_theta_min 2.968
_diffrn_source 'Rotating Anode'
_diffrn_source_current 55.0
_diffrn_source_power 2.5
_diffrn_source_voltage 45.0
_exptl_absorpt_coefficient_mu 0.155
_exptl_absorpt_correction_T_max 0.9907
_exptl_absorpt_correction_T_min 0.9816
_exptl_absorpt_correction_type multi-scan
_exptl_absorpt_process_details 'CrystalClear-SM Expert 2.0 r13 (Rigaku, 2011)'
_exptl_crystal_colour colourless
_exptl_crystal_density_diffrn 1.509
_exptl_crystal_description block
_exptl_crystal_F_000 1240
_exptl_crystal_size_max 0.120
_exptl_crystal_size_mid 0.070
_exptl_crystal_size_min 0.060
_refine_diff_density_max 1.132
_refine_diff_density_min -0.703
_refine_diff_density_rms 0.058
_refine_ls_extinction_method none
_refine_ls_goodness_of_fit_ref 1.062
_refine_ls_hydrogen_treatment constr
_refine_ls_matrix_type full
_refine_ls_number_parameters 818
_refine_ls_number_reflns 12176
_refine_ls_number_restraints 75
_refine_ls_restrained_S_all 1.077
_refine_ls_R_factor_all 0.0668
_refine_ls_R_factor_gt 0.0577
_refine_ls_shift/su_max 0.002
_refine_ls_shift/su_mean 0.000
_refine_ls_structure_factor_coef Fsqd
_refine_ls_weighting_details 'w=1/[\s^2^(Fo^2^)+(0.0626P)^2^+2.0208P] where P=(Fo^2^+2Fc^2^)/3'
_refine_ls_weighting_scheme calc
_refine_ls_wR_factor_gt 0.1352
_refine_ls_wR_factor_ref 0.1415
_reflns_Friedel_coverage 0.000
_reflns_number_gt 10417
_reflns_number_total 12176
_reflns_threshold_expression 'I > 2\s(I)'
_cod_data_source_file c4cc01407c2.cif
_cod_data_source_block Compound_3
_cod_original_cell_volume 2674.1(7)
_cod_database_code 7113417
_shelx_space_group_comment
;
The symmetry employed for this shelxl refinement is uniquely defined
by the following loop, which should always be used as a source of
symmetry information in preference to the above space-group names.
They are only intended as comments.
;
_shelx_estimated_absorpt_t_min 0.982
_shelx_estimated_absorpt_t_max 0.991
_shelxl_version_number 2013-4

loop_
_space_group_symop_operation_xyz
'x, y, z'
'-x, -y, -z'

loop_
_atom_site_label
_atom_site_type_symbol
_atom_site_fract_x
_atom_site_fract_y
_atom_site_fract_z
_atom_site_U_iso_or_equiv
_atom_site_adp_type
_atom_site_occupancy
_atom_site_site_symmetry_order
_atom_site_calc_flag
_atom_site_refinement_flags_posn
_atom_site_refinement_flags_adp
_atom_site_refinement_flags_occupancy
_atom_site_disorder_assembly
_atom_site_disorder_group
C1 C 0.34642(15) -0.03727(15) -0.19442(9) 0.0146(3) Uani 1 1 d . . . . .
C2 C 0.30505(15) -0.15205(15) -0.17914(10) 0.0153(3) Uani 1 1 d . . . . .
H2 H 0.2859 -0.2092 -0.2193 0.018 Uiso 1 1 calc R U . . .
C3 C 0.29084(16) -0.18566(15) -0.10733(10) 0.0164(3) Uani 1 1 d . . . . .
C4 C 0.31683(16) -0.10593(16) -0.04667(10) 0.0181(4) Uani 1 1 d . . . . .
H4 H 0.3071 -0.1287 0.0023 0.022 Uiso 1 1 calc R U . . .
C5 C 0.35769(16) 0.00854(16) -0.06020(10) 0.0169(4) Uani 1 1 d . . . . .
C6 C 0.37241(15) 0.04190(15) -0.13186(10) 0.0159(3) Uani 1 1 d . . . . .
H6 H 0.4011 0.1210 -0.1388 0.019 Uiso 1 1 calc R U . . .
C7 C 0.24883(17) -0.31006(16) -0.09632(10) 0.0210(4) Uani 1 1 d . . . . .
C8 C 0.38048(18) 0.09636(17) 0.00329(10) 0.0224(4) Uani 1 1 d . . . . .
C9 C 0.27815(15) -0.10501(14) -0.34076(9) 0.0145(3) Uani 1 1 d . . . . .
C10 C 0.17169(16) -0.10919(15) -0.37705(10) 0.0173(4) Uani 1 1 d . . . . .
H10 H 0.1544 -0.0452 -0.3691 0.021 Uiso 1 1 calc R U . . .
C11 C 0.09065(17) -0.20367(16) -0.42416(11) 0.0213(4) Uani 1 1 d . . . . .
C12 C 0.11169(17) -0.29912(16) -0.43748(11) 0.0217(4) Uani 1 1 d . . . . .
H12 H 0.0557 -0.3641 -0.4693 0.026 Uiso 1 1 calc R U . . .
C13 C 0.21634(17) -0.29705(15) -0.40322(10) 0.0190(4) Uani 1 1 d . . . . .
C14 C 0.29836(16) -0.20128(15) -0.35634(9) 0.0161(3) Uani 1 1 d . . . . .
H14 H 0.3703 -0.2017 -0.3343 0.019 Uiso 1 1 calc R U . . .
C15 C -0.02348(19) -0.20518(19) -0.45955(13) 0.0318(5) Uani 1 1 d . . . . .
C16 C 0.2432(2) -0.39819(17) -0.41387(12) 0.0267(4) Uani 1 1 d . . . . .
C17 C 0.50549(16) 0.03603(14) -0.28470(9) 0.0144(3) Uani 1 1 d . . . . .
C18 C 0.59578(16) 0.09414(14) -0.22408(9) 0.0147(3) Uani 1 1 d . . . . .
H18 H 0.5761 0.1075 -0.1771 0.018 Uiso 1 1 calc R U . . .
C19 C 0.71284(16) 0.13290(15) -0.23010(10) 0.0156(3) Uani 1 1 d . . . . .
C20 C 0.74655(16) 0.11377(15) -0.29704(10) 0.0171(4) Uani 1 1 d . . . . .
H20 H 0.8265 0.1397 -0.3012 0.021 Uiso 1 1 calc R U . . .
C21 C 0.65878(17) 0.05529(15) -0.35769(10) 0.0176(4) Uani 1 1 d . . . . .
C22 C 0.54189(16) 0.01801(15) -0.35191(10) 0.0165(4) Uani 1 1 d . . . . .
H22 H 0.4845 -0.0210 -0.3948 0.020 Uiso 1 1 calc R U . . .
C23 C 0.80439(16) 0.19291(17) -0.16263(10) 0.0205(4) Uani 1 1 d . . . . .
C24 C 0.69113(19) 0.03593(19) -0.43179(11) 0.0262(4) Uani 1 1 d . . . . .
C25 C 0.34098(15) 0.11351(14) -0.29717(9) 0.0147(3) Uani 1 1 d . . . . .
C26 C 0.26342(15) 0.14167(15) -0.26335(10) 0.0165(4) Uani 1 1 d . . . . .
H26 H 0.2307 0.0997 -0.2237 0.020 Uiso 1 1 calc R U . . .
C27 C 0.23224(16) 0.22917(15) -0.28563(10) 0.0184(4) Uani 1 1 d . . . . .
C28 C 0.27692(16) 0.29213(15) -0.34349(10) 0.0188(4) Uani 1 1 d . . . . .
H28 H 0.2555 0.3515 -0.3589 0.023 Uiso 1 1 calc R U . . .
C29 C 0.35401(16) 0.26568(15) -0.37835(10) 0.0176(4) Uani 1 1 d . . . . .
C30 C 0.38554(16) 0.17905(15) -0.35546(10) 0.0158(3) Uani 1 1 d . . . . .
H30 H 0.4391 0.1636 -0.3801 0.019 Uiso 1 1 calc R U . . .
C31 C 0.14763(18) 0.25313(17) -0.24715(12) 0.0255(4) Uani 1 1 d D . . . .
C32 C 0.40010(18) 0.33027(17) -0.44301(11) 0.0236(4) Uani 1 1 d D . . . .
C33 C 0.3830(2) 0.3006(2) 0.32310(12) 0.0338(5) Uani 1 1 d . . . . .
H33A H 0.4180 0.2515 0.3455 0.051 Uiso 1 1 calc R U . . .
H33B H 0.3107 0.2858 0.3421 0.051 Uiso 1 1 calc R U . . .
H33C H 0.4377 0.3811 0.3364 0.051 Uiso 1 1 calc R U . . .
C34 C 0.28316(19) 0.15234(17) 0.22073(12) 0.0261(4) Uani 1 1 d . . . . .
H34A H 0.3192 0.1080 0.2497 0.031 Uiso 1 1 calc R U . . .
H34B H 0.2803 0.1337 0.1668 0.031 Uiso 1 1 calc R U . . .
C35 C 0.15901(19) 0.11555(18) 0.23572(12) 0.0287(5) Uani 1 1 d . . . . .
H35A H 0.1179 0.0310 0.2282 0.034 Uiso 1 1 calc R U . . .
H35B H 0.1620 0.1396 0.2887 0.034 Uiso 1 1 calc R U . . .
C36 C -0.0041(2) 0.1657(2) 0.22178(14) 0.0349(5) Uani 1 1 d . . . . .
H36A H -0.0496 0.1963 0.1885 0.052 Uiso 1 1 calc R U . . .
H36B H 0.0277 0.2140 0.2696 0.052 Uiso 1 1 calc R U . . .
H36C H -0.0545 0.0875 0.2308 0.052 Uiso 1 1 calc R U . . .
C37 C 0.04513(19) 0.09510(17) 0.11342(12) 0.0280(5) Uani 1 1 d . . . . .
H37A H -0.0199 0.0221 0.1201 0.034 Uiso 1 1 calc R U . . .
H37B H 0.1069 0.0765 0.0977 0.034 Uiso 1 1 calc R U . . .
C38 C 0.00100(18) 0.15088(18) 0.05025(12) 0.0281(4) Uani 1 1 d . . . . .
H38A H -0.0551 0.0897 0.0117 0.034 Uiso 1 1 calc R U . . .
H38B H -0.0420 0.1902 0.0710 0.034 Uiso 1 1 calc R U . . .
C39 C 0.09494(18) 0.23688(17) 0.01206(11) 0.0244(4) Uani 1 1 d . . . . .
H39A H 0.1511 0.2048 0.0039 0.029 Uiso 1 1 calc R U . . .
H39B H 0.0576 0.2452 -0.0379 0.029 Uiso 1 1 calc R U . . .
C40 C 0.0871(2) 0.4140(2) 0.04697(15) 0.0366(5) Uani 1 1 d . . . . .
H40A H 0.0666 0.4239 -0.0058 0.055 Uiso 1 1 calc R U . . .
H40B H 0.1296 0.4892 0.0757 0.055 Uiso 1 1 calc R U . . .
H40C H 0.0158 0.3706 0.0671 0.055 Uiso 1 1 calc R U . . .
C41 C 0.26652(18) 0.41356(18) 0.02013(11) 0.0255(4) Uani 1 1 d . . . . .
H41A H 0.2430 0.4295 -0.0313 0.031 Uiso 1 1 calc R U . . .
H41B H 0.3073 0.3635 0.0162 0.031 Uiso 1 1 calc R U . . .
C42 C 0.35099(19) 0.52602(18) 0.06549(12) 0.0289(5) Uani 1 1 d . . . . .
H42A H 0.4158 0.5657 0.0379 0.035 Uiso 1 1 calc R U . . .
H42B H 0.3099 0.5756 0.0701 0.035 Uiso 1 1 calc R U . . .
C43 C 0.4412(2) 0.61939(18) 0.18908(14) 0.0358(5) Uani 1 1 d . . . . .
H43A H 0.4768 0.6118 0.2391 0.054 Uiso 1 1 calc R U . . .
H43B H 0.3750 0.6378 0.1933 0.054 Uiso 1 1 calc R U . . .
H43C H 0.4990 0.6808 0.1665 0.054 Uiso 1 1 calc R U . . .
C44 C 0.49854(18) 0.48156(19) 0.13784(12) 0.0286(5) Uani 1 1 d . . . . .
H44A H 0.5656 0.5508 0.1283 0.034 Uiso 1 1 calc R U . . .
H44B H 0.4769 0.4239 0.0945 0.034 Uiso 1 1 calc R U . . .
C45 C 0.53749(18) 0.43462(18) 0.20803(12) 0.0271(4) Uani 1 1 d . . . . .
H45A H 0.6204 0.4497 0.2102 0.032 Uiso 1 1 calc R U . . .
H45B H 0.5322 0.4770 0.2528 0.032 Uiso 1 1 calc R U . . .
C46 C 0.46693(18) 0.30675(18) 0.21198(12) 0.0267(4) Uani 1 1 d . . . . .
H46A H 0.4488 0.2672 0.1610 0.032 Uiso 1 1 calc R U . . .
H46B H 0.5162 0.2777 0.2442 0.032 Uiso 1 1 calc R U . . .
C47 C 0.2643(3) 0.5184(2) 0.34499(14) 0.0415(6) Uani 1 1 d . . . . .
H47A H 0.3452 0.5366 0.3378 0.050 Uiso 1 1 calc R U . . .
H47B H 0.2467 0.4698 0.3870 0.050 Uiso 1 1 calc R U . . .
C48 C 0.2501(3) 0.6243(2) 0.36074(15) 0.0469(7) Uani 1 1 d . . . . .
H48A H 0.2881 0.6836 0.3277 0.056 Uiso 1 1 calc R U . . .
H48B H 0.2795 0.6559 0.4139 0.056 Uiso 1 1 calc R U . . .
C49 C 0.1120(3) 0.5724(3) 0.34098(17) 0.0514(7) Uani 1 1 d . . . . .
H49A H 0.0758 0.5354 0.3837 0.062 Uiso 1 1 calc R U . . .
H49B H 0.0853 0.6323 0.3273 0.062 Uiso 1 1 calc R U . . .
C50 C 0.0831(3) 0.4847(3) 0.27420(19) 0.0549(8) Uani 1 1 d . . . . .
H50A H 0.0129 0.4145 0.2781 0.066 Uiso 1 1 calc R U . . .
H50B H 0.0686 0.5165 0.2266 0.066 Uiso 1 1 calc R U . . .
B1 B 0.36817(17) 0.00169(16) -0.27898(11) 0.0140(4) Uani 1 1 d . . . . .
N1 N 0.35726(15) 0.27573(14) 0.24091(9) 0.0214(3) Uani 1 1 d . . . . .
N2 N 0.09200(15) 0.16467(14) 0.18647(9) 0.0236(4) Uani 1 1 d . . . . .
N3 N 0.16064(14) 0.35178(14) 0.05295(9) 0.0211(3) Uani 1 1 d . . . . .
N4 N 0.40006(15) 0.51101(14) 0.14154(9) 0.0228(4) Uani 1 1 d . . . . .
F1 F 0.32996(12) -0.34883(11) -0.09965(9) 0.0389(3) Uani 1 1 d . . . . .
F2 F 0.15739(13) -0.37600(11) -0.14834(8) 0.0455(4) Uani 1 1 d . . . . .
F3 F 0.21381(13) -0.33496(11) -0.03026(7) 0.0369(3) Uani 1 1 d . . . . .
F4 F 0.41664(11) 0.06911(11) 0.06978(6) 0.0296(3) Uani 1 1 d . . . . .
F5 F 0.46067(15) 0.19960(11) -0.00573(7) 0.0447(4) Uani 1 1 d . . . . .
F6 F 0.28360(13) 0.10966(13) 0.01107(8) 0.0428(4) Uani 1 1 d . . . . .
F7A F -0.0579(6) -0.2562(4) -0.5289(4) 0.0591(14) Uani 0.671(16) 1 d . . P A 1
F8A F -0.1061(5) -0.2617(9) -0.4214(3) 0.098(3) Uani 0.671(16) 1 d . . P A 1
F9A F -0.0188(6) -0.1028(4) -0.4680(6) 0.083(3) Uani 0.671(16) 1 d . . P A 1
F7B F -0.0463(10) -0.1243(11) -0.4322(7) 0.055(3) Uani 0.329(16) 1 d . . P A 2
F8B F -0.0424(16) -0.210(3) -0.5287(7) 0.128(8) Uani 0.329(16) 1 d . . P A 2
F9B F -0.1126(9) -0.2963(7) -0.4467(12) 0.099(6) Uani 0.329(16) 1 d . . P A 2
F10 F 0.2535(2) -0.44510(14) -0.35053(9) 0.0654(6) Uani 1 1 d . . . . .
F11 F 0.34489(14) -0.37064(13) -0.43746(11) 0.0554(4) Uani 1 1 d . . . . .
F12 F 0.16443(14) -0.48034(12) -0.46392(9) 0.0521(4) Uani 1 1 d . . . . .
F13 F 0.77565(11) 0.26013(12) -0.12006(7) 0.0392(3) Uani 1 1 d . . . . .
F14 F 0.82076(14) 0.11950(12) -0.11639(8) 0.0461(4) Uani 1 1 d . . . . .
F15 F 0.90798(11) 0.25837(13) -0.17932(7) 0.0395(3) Uani 1 1 d . . . . .
F16 F 0.6827(2) 0.11217(16) -0.47836(8) 0.0663(6) Uani 1 1 d . . . . .
F17 F 0.79532(16) 0.0423(3) -0.42703(9) 0.0930(9) Uani 1 1 d . . . . .
F18 F 0.61698(16) -0.06232(15) -0.46982(9) 0.0634(5) Uani 1 1 d . . . . .
F19A F 0.0440(2) 0.1680(3) -0.2609(3) 0.079(2) Uani 0.727(10) 1 d . U P B 1
F20A F 0.1776(4) 0.2657(6) -0.17344(14) 0.082(2) Uani 0.727(10) 1 d . U P B 1
F21A F 0.1353(4) 0.3445(3) -0.2651(3) 0.0696(19) Uani 0.727(10) 1 d . U P B 1
F22A F 0.4248(5) 0.4394(3) -0.4337(2) 0.0732(16) Uani 0.781(8) 1 d . U P C 1
F23A F 0.32598(18) 0.2879(3) -0.50717(10) 0.0521(11) Uani 0.781(8) 1 d . U P C 1
F24A F 0.49782(19) 0.3240(3) -0.45709(16) 0.0386(7) Uani 0.781(8) 1 d . U P C 1
F19B F 0.1945(6) 0.3454(8) -0.2010(7) 0.074(5) Uani 0.273(10) 1 d D U P B 2
F20B F 0.0636(9) 0.2638(14) -0.2939(4) 0.079(5) Uani 0.273(10) 1 d . U P B 2
F21B F 0.0904(11) 0.1767(8) -0.2053(7) 0.066(5) Uani 0.273(10) 1 d D U P B 2
F22B F 0.4421(16) 0.2869(9) -0.4865(6) 0.067(5) Uani 0.219(8) 1 d D U P C 2
F23B F 0.4817(10) 0.4324(9) -0.4152(6) 0.052(3) Uani 0.219(8) 1 d . U P C 2
F24B F 0.3238(7) 0.3669(12) -0.4793(7) 0.064(5) Uani 0.219(8) 1 d . U P C 2
Na1 Na 0.23208(6) 0.36461(6) 0.18760(4) 0.01913(16) Uani 1 1 d . . . . .
O1 O 0.18286(15) 0.46019(15) 0.27693(10) 0.0414(4) Uani 1 1 d . . . . .

loop_
_atom_site_aniso_label
_atom_site_aniso_U_11
_atom_site_aniso_U_22
_atom_site_aniso_U_33
_atom_site_aniso_U_23
_atom_site_aniso_U_13
_atom_site_aniso_U_12
C1 0.0120(8) 0.0185(8) 0.0149(8) 0.0022(6) 0.0021(6) 0.0080(7)
C2 0.0141(8) 0.0180(8) 0.0147(8) 0.0011(6) 0.0010(7) 0.0081(7)
C3 0.0139(8) 0.0188(9) 0.0181(8) 0.0039(7) 0.0033(7) 0.0081(7)
C4 0.0176(9) 0.0235(9) 0.0153(8) 0.0046(7) 0.0043(7) 0.0101(7)
C5 0.0146(8) 0.0225(9) 0.0153(8) -0.0003(7) 0.0021(7) 0.0099(7)
C6 0.0149(8) 0.0163(8) 0.0171(8) 0.0017(6) 0.0022(7) 0.0073(7)
C7 0.0233(10) 0.0222(9) 0.0177(9) 0.0056(7) 0.0036(7) 0.0095(8)
C8 0.0258(10) 0.0258(10) 0.0167(9) -0.0006(7) 0.0032(8) 0.0121(8)
C9 0.0170(8) 0.0155(8) 0.0106(7) 0.0035(6) 0.0034(6) 0.0061(7)
C10 0.0181(9) 0.0167(8) 0.0173(8) 0.0021(6) 0.0027(7) 0.0075(7)
C11 0.0183(9) 0.0213(9) 0.0213(9) 0.0028(7) -0.0017(7) 0.0068(7)
C12 0.0217(10) 0.0169(9) 0.0200(9) -0.0013(7) -0.0026(7) 0.0039(7)
C13 0.0230(9) 0.0158(8) 0.0167(8) 0.0020(7) 0.0028(7) 0.0067(7)
C14 0.0165(9) 0.0181(8) 0.0134(8) 0.0018(6) 0.0007(7) 0.0076(7)
C15 0.0232(11) 0.0307(11) 0.0353(12) -0.0043(9) -0.0086(9) 0.0101(9)
C16 0.0319(11) 0.0200(9) 0.0257(10) -0.0040(8) -0.0019(9) 0.0113(8)
C17 0.0171(8) 0.0123(8) 0.0149(8) 0.0033(6) 0.0029(7) 0.0071(7)
C18 0.0170(8) 0.0164(8) 0.0125(8) 0.0026(6) 0.0034(7) 0.0084(7)
C19 0.0167(9) 0.0156(8) 0.0148(8) 0.0025(6) 0.0018(7) 0.0074(7)
C20 0.0166(9) 0.0182(8) 0.0188(8) 0.0037(7) 0.0043(7) 0.0092(7)
C21 0.0221(9) 0.0192(9) 0.0146(8) 0.0031(7) 0.0047(7) 0.0112(7)
C22 0.0185(9) 0.0178(8) 0.0136(8) 0.0019(6) 0.0011(7) 0.0085(7)
C23 0.0161(9) 0.0264(10) 0.0188(9) 0.0007(7) 0.0032(7) 0.0087(8)
C24 0.0248(10) 0.0349(11) 0.0184(9) 0.0005(8) 0.0075(8) 0.0112(9)
C25 0.0142(8) 0.0136(8) 0.0136(8) -0.0009(6) -0.0012(7) 0.0046(6)
C26 0.0140(8) 0.0150(8) 0.0183(8) 0.0015(6) 0.0009(7) 0.0045(7)
C27 0.0152(8) 0.0160(8) 0.0227(9) -0.0009(7) 0.0006(7) 0.0063(7)
C28 0.0189(9) 0.0149(8) 0.0215(9) 0.0017(7) -0.0019(7) 0.0077(7)
C29 0.0189(9) 0.0156(8) 0.0150(8) 0.0009(6) -0.0013(7) 0.0053(7)
C30 0.0161(8) 0.0161(8) 0.0141(8) -0.0013(6) 0.0004(7) 0.0065(7)
C31 0.0231(10) 0.0231(10) 0.0347(11) 0.0061(8) 0.0082(9) 0.0129(8)
C32 0.0274(10) 0.0240(10) 0.0213(9) 0.0068(7) 0.0030(8) 0.0128(8)
C33 0.0425(13) 0.0384(12) 0.0202(10) 0.0010(9) 0.0018(9) 0.0181(11)
C34 0.0309(11) 0.0199(9) 0.0288(10) 0.0050(8) 0.0026(9) 0.0126(8)
C35 0.0311(11) 0.0229(10) 0.0279(10) 0.0079(8) 0.0061(9) 0.0067(9)
C36 0.0271(11) 0.0348(12) 0.0405(13) 0.0042(10) 0.0160(10) 0.0074(9)
C37 0.0281(11) 0.0186(9) 0.0316(11) 0.0001(8) 0.0026(9) 0.0051(8)
C38 0.0195(10) 0.0244(10) 0.0324(11) -0.0017(8) -0.0036(8) 0.0043(8)
C39 0.0227(10) 0.0248(10) 0.0223(9) -0.0019(7) -0.0028(8) 0.0093(8)
C40 0.0303(12) 0.0314(12) 0.0534(15) 0.0053(10) 0.0070(11) 0.0180(10)
C41 0.0251(10) 0.0298(10) 0.0206(9) 0.0076(8) 0.0035(8) 0.0104(8)
C42 0.0265(11) 0.0256(10) 0.0293(11) 0.0123(8) 0.0019(9) 0.0063(8)
C43 0.0373(13) 0.0199(10) 0.0408(13) -0.0017(9) -0.0070(10) 0.0076(9)
C44 0.0218(10) 0.0328(11) 0.0299(11) 0.0058(9) 0.0055(9) 0.0098(9)
C45 0.0205(10) 0.0293(11) 0.0300(11) 0.0000(8) -0.0012(8) 0.0111(8)
C46 0.0260(11) 0.0267(10) 0.0301(11) 0.0007(8) 0.0009(9) 0.0152(9)
C47 0.0530(16) 0.0400(13) 0.0321(12) -0.0034(10) -0.0034(11) 0.0240(12)
C48 0.072(2) 0.0383(14) 0.0354(13) -0.0026(10) 0.0050(13) 0.0301(14)
C49 0.0611(19) 0.0506(16) 0.0502(16) 0.0017(13) 0.0122(14) 0.0305(15)
C50 0.0398(15) 0.0564(17) 0.0669(19) -0.0220(14) -0.0030(14) 0.0245(13)
B1 0.0144(9) 0.0149(9) 0.0134(9) 0.0015(7) 0.0014(7) 0.0071(7)
N1 0.0248(9) 0.0211(8) 0.0177(8) 0.0018(6) -0.0004(6) 0.0104(7)
N2 0.0214(8) 0.0221(8) 0.0252(8) 0.0036(6) 0.0067(7) 0.0063(7)
N3 0.0187(8) 0.0209(8) 0.0220(8) 0.0021(6) 0.0007(6) 0.0077(6)
N4 0.0205(8) 0.0207(8) 0.0243(8) 0.0030(6) 0.0005(7) 0.0069(7)
F1 0.0400(8) 0.0250(6) 0.0627(9) 0.0128(6) 0.0215(7) 0.0200(6)
F2 0.0469(9) 0.0227(6) 0.0404(8) 0.0100(6) -0.0147(7) -0.0047(6)
F3 0.0591(9) 0.0287(7) 0.0293(7) 0.0158(5) 0.0220(6) 0.0194(6)
F4 0.0381(7) 0.0385(7) 0.0143(5) -0.0021(5) -0.0006(5) 0.0200(6)
F5 0.0686(10) 0.0228(6) 0.0257(7) -0.0053(5) 0.0124(7) 0.0017(6)
F6 0.0445(8) 0.0652(10) 0.0336(7) -0.0153(6) -0.0017(6) 0.0416(8)
F7A 0.052(2) 0.068(2) 0.050(2) -0.0271(16) -0.0382(17) 0.0357(17)
F8A 0.027(2) 0.213(8) 0.056(3) 0.049(3) 0.0123(15) 0.049(4)
F9A 0.051(3) 0.0344(16) 0.145(6) -0.009(3) -0.056(3) 0.0243(18)
F7B 0.044(5) 0.048(6) 0.077(6) -0.031(4) -0.034(4) 0.040(4)
F8B 0.085(9) 0.31(2) 0.030(5) 0.007(10) -0.008(5) 0.134(14)
F9B 0.011(3) 0.033(4) 0.238(16) 0.036(6) -0.003(6) 0.001(2)
F10 0.1370(18) 0.0467(9) 0.0377(8) 0.0125(7) 0.0104(10) 0.0648(11)
F11 0.0429(9) 0.0378(8) 0.0934(13) -0.0076(8) 0.0197(9) 0.0232(7)
F12 0.0482(9) 0.0294(7) 0.0686(10) -0.0284(7) -0.0212(8) 0.0183(7)
F13 0.0265(7) 0.0530(8) 0.0340(7) -0.0251(6) -0.0061(6) 0.0180(6)
F14 0.0514(9) 0.0410(8) 0.0330(7) 0.0061(6) -0.0201(7) 0.0153(7)
F15 0.0164(6) 0.0556(9) 0.0276(7) -0.0064(6) 0.0045(5) -0.0029(6)
F16 0.1189(17) 0.0675(11) 0.0312(8) 0.0218(8) 0.0387(9) 0.0485(12)
F17 0.0482(11) 0.220(3) 0.0289(8) -0.0271(12) 0.0021(8) 0.0785(15)
F18 0.0690(12) 0.0564(10) 0.0448(9) -0.0249(8) 0.0296(8) 0.0022(9)
F19A 0.0244(13) 0.0502(18) 0.153(5) -0.029(2) 0.040(2) -0.0002(11)
F20A 0.094(3) 0.173(6) 0.0344(13) 0.0040(19) 0.0166(15) 0.109(4)
F21A 0.091(3) 0.057(2) 0.117(4) 0.054(2) 0.078(3) 0.064(2)
F22A 0.155(5) 0.0308(13) 0.068(2) 0.0316(15) 0.077(3) 0.052(2)
F23A 0.0315(11) 0.093(2) 0.0179(9) 0.0179(11) -0.0009(8) 0.0137(12)
F24A 0.0301(11) 0.0570(16) 0.0377(14) 0.0276(11) 0.0171(9) 0.0223(10)
F19B 0.032(4) 0.061(6) 0.112(10) -0.061(6) 0.020(5) 0.007(3)
F20B 0.064(6) 0.180(15) 0.043(4) 0.020(5) 0.009(4) 0.100(9)
F21B 0.087(8) 0.047(5) 0.115(9) 0.057(6) 0.087(8) 0.055(6)
F22B 0.164(14) 0.035(5) 0.039(6) 0.019(4) 0.060(7) 0.063(7)
F23B 0.060(6) 0.020(4) 0.040(4) 0.005(3) 0.009(4) -0.018(3)
F24B 0.041(4) 0.094(9) 0.062(7) 0.061(7) 0.011(4) 0.029(5)
Na1 0.0197(4) 0.0178(3) 0.0193(4) 0.0017(3) 0.0022(3) 0.0076(3)
O1 0.0333(9) 0.0472(10) 0.0399(9) -0.0178(8) 0.0023(7) 0.0159(8)

loop_
_atom_type_symbol
_atom_type_description
_atom_type_scat_dispersion_real
_atom_type_scat_dispersion_imag
_atom_type_scat_source
C C 0.0033 0.0016 'International Tables Vol C Tables 4.2.6.8 and 6.1.1.4'
H H 0.0000 0.0000 'International Tables Vol C Tables 4.2.6.8 and 6.1.1.4'
B B 0.0013 0.0007 'International Tables Vol C Tables 4.2.6.8 and 6.1.1.4'
N N 0.0061 0.0033 'International Tables Vol C Tables 4.2.6.8 and 6.1.1.4'
F F 0.0171 0.0103 'International Tables Vol C Tables 4.2.6.8 and 6.1.1.4'
Na Na 0.0362 0.0249 'International Tables Vol C Tables 4.2.6.8 and 6.1.1.4'
O O 0.0106 0.0060 'International Tables Vol C Tables 4.2.6.8 and 6.1.1.4'

loop_
_geom_angle_atom_site_label_1
_geom_angle_atom_site_label_2
_geom_angle_atom_site_label_3
_geom_angle
C2 C1 C6 115.06(15)
C2 C1 B1 122.09(15)
C6 C1 B1 122.80(15)
C3 C2 C1 122.65(16)
C3 C2 H2 118.7
C1 C2 H2 118.7
C4 C3 C2 121.14(16)
C4 C3 C7 120.16(16)
C2 C3 C7 118.70(16)
C3 C4 C5 117.47(16)
C3 C4 H4 121.3
C5 C4 H4 121.3
C4 C5 C6 121.26(16)
C4 C5 C8 118.84(16)
C6 C5 C8 119.82(16)
C5 C6 C1 122.41(16)
C5 C6 H6 118.8
C1 C6 H6 118.8
F1 C7 F3 106.18(15)
F1 C7 F2 106.02(17)
F3 C7 F2 105.59(16)
F1 C7 C3 112.93(16)
F3 C7 C3 113.12(16)
F2 C7 C3 112.39(15)
F5 C8 F4 106.58(16)
F5 C8 F6 106.47(17)
F4 C8 F6 105.39(15)
F5 C8 C5 112.91(16)
F4 C8 C5 113.28(16)
F6 C8 C5 111.65(16)
C14 C9 C10 115.60(16)
C14 C9 B1 122.28(16)
C10 C9 B1 121.94(16)
C11 C10 C9 122.21(17)
C11 C10 H10 118.9
C9 C10 H10 118.9
C12 C11 C10 121.09(18)
C12 C11 C15 118.87(18)
C10 C11 C15 120.01(18)
C13 C12 C11 118.05(17)
C13 C12 H12 121.0
C11 C12 H12 121.0
C12 C13 C14 120.75(18)
C12 C13 C16 120.69(17)
C14 C13 C16 118.54(17)
C9 C14 C13 122.27(17)
C9 C14 H14 118.9
C13 C14 H14 118.9
F8B C15 F7B 108.8(10)
F8B C15 F9B 101.6(11)
F7B C15 F9B 101.1(7)
F9A C15 F8A 110.2(5)
F9A C15 F7A 103.4(5)
F8A C15 F7A 106.8(5)
F8B C15 C11 116.6(7)
F7B C15 C11 114.7(4)
F9B C15 C11 112.2(5)
F9A C15 C11 113.4(3)
F8A C15 C11 110.8(3)
F7A C15 C11 111.9(3)
F10 C16 F12 107.27(18)
F10 C16 F11 104.8(2)
F12 C16 F11 105.65(18)
F10 C16 C13 112.43(17)
F12 C16 C13 113.67(18)
F11 C16 C13 112.38(17)
C18 C17 C22 115.21(16)
C18 C17 B1 121.87(15)
C22 C17 B1 122.72(15)
C19 C18 C17 122.52(16)
C19 C18 H18 118.7
C17 C18 H18 118.7
C18 C19 C20 121.16(16)
C18 C19 C23 119.49(16)
C20 C19 C23 119.31(16)
C21 C20 C19 117.44(17)
C21 C20 H20 121.3
C19 C20 H20 121.3
C22 C21 C20 121.34(16)
C22 C21 C24 119.33(17)
C20 C21 C24 119.28(17)
C21 C22 C17 122.31(16)
C21 C22 H22 118.8
C17 C22 H22 118.8
F15 C23 F13 106.61(16)
F15 C23 F14 106.54(17)
F13 C23 F14 104.59(16)
F15 C23 C19 113.67(15)
F13 C23 C19 112.51(16)
F14 C23 C19 112.28(16)
F17 C24 F18 108.7(2)
F17 C24 F16 107.2(2)
F18 C24 F16 102.08(19)
F17 C24 C21 114.18(17)
F18 C24 C21 112.87(17)
F16 C24 C21 110.94(18)
C26 C25 C30 115.54(16)
C26 C25 B1 123.60(15)
C30 C25 B1 120.44(16)
C27 C26 C25 122.41(17)
C27 C26 H26 118.8
C25 C26 H26 118.8
C28 C27 C26 120.94(18)
C28 C27 C31 119.93(17)
C26 C27 C31 119.12(17)
C27 C28 C29 117.89(17)
C27 C28 H28 121.1
C29 C28 H28 121.1
C28 C29 C30 120.91(17)
C28 C29 C32 118.64(17)
C30 C29 C32 120.43(17)
C29 C30 C25 122.31(17)
C29 C30 H30 118.8
C25 C30 H30 118.8
F19B C31 F21B 102.1(7)
F21A C31 F19A 107.1(3)
F21A C31 F20A 106.0(3)
F19A C31 F20A 105.0(3)
F19B C31 F20B 105.7(7)
F21B C31 F20B 103.0(7)
F21A C31 C27 114.48(19)
F19B C31 C27 114.3(3)
F21B C31 C27 116.6(3)
F19A C31 C27 111.5(2)
F20A C31 C27 112.1(2)
F20B C31 C27 113.7(3)
F22B C32 F23B 107.8(8)
F22A C32 F23A 107.3(3)
F22A C32 F24A 106.1(3)
F23A C32 F24A 103.8(2)
F22B C32 F24B 113.0(8)
F23B C32 F24B 96.8(7)
F22B C32 C29 117.9(4)
F22A C32 C29 113.7(2)
F23B C32 C29 107.8(5)
F23A C32 C29 112.15(18)
F24A C32 C29 113.04(18)
F24B C32 C29 111.1(4)
N1 C33 H33A 109.5
N1 C33 H33B 109.5
H33A C33 H33B 109.5
N1 C33 H33C 109.5
H33A C33 H33C 109.5
H33B C33 H33C 109.5
N1 C34 C35 113.25(17)
N1 C34 Na1 49.57(9)
C35 C34 Na1 76.57(11)
N1 C34 H34A 108.9
C35 C34 H34A 108.9
Na1 C34 H34A 155.8
N1 C34 H34B 108.9
C35 C34 H34B 108.9
Na1 C34 H34B 91.8
H34A C34 H34B 107.7
N2 C35 C34 112.93(16)
N2 C35 H35A 109.0
C34 C35 H35A 109.0
N2 C35 H35B 109.0
C34 C35 H35B 109.0
H35A C35 H35B 107.8
N2 C36 H36A 109.5
N2 C36 H36B 109.5
H36A C36 H36B 109.5
N2 C36 H36C 109.5
H36A C36 H36C 109.5
H36B C36 H36C 109.5
N2 C37 C38 115.33(17)
N2 C37 H37A 108.4
C38 C37 H37A 108.4
N2 C37 H37B 108.4
C38 C37 H37B 108.4
H37A C37 H37B 107.5
C39 C38 C37 115.42(18)
C39 C38 H38A 108.4
C37 C38 H38A 108.4
C39 C38 H38B 108.4
C37 C38 H38B 108.4
H38A C38 H38B 107.5
N3 C39 C38 115.81(17)
N3 C39 H39A 108.3
C38 C39 H39A 108.3
N3 C39 H39B 108.3
C38 C39 H39B 108.3
H39A C39 H39B 107.4
N3 C40 H40A 109.5
N3 C40 H40B 109.5
H40A C40 H40B 109.5
N3 C40 H40C 109.5
H40A C40 H40C 109.5
H40B C40 H40C 109.5
N3 C41 C42 113.54(17)
N3 C41 H41A 108.9
C42 C41 H41A 108.9
N3 C41 H41B 108.9
C42 C41 H41B 108.9
H41A C41 H41B 107.7
N4 C42 C41 113.41(16)
N4 C42 H42A 108.9
C41 C42 H42A 108.9
N4 C42 H42B 108.9
C41 C42 H42B 108.9
H42A C42 H42B 107.7
N4 C43 H43A 109.5
N4 C43 H43B 109.5
H43A C43 H43B 109.5
N4 C43 H43C 109.5
H43A C43 H43C 109.5
H43B C43 H43C 109.5
N4 C44 C45 115.14(18)
N4 C44 H44A 108.5
C45 C44 H44A 108.5
N4 C44 H44B 108.5
C45 C44 H44B 108.5
H44A C44 H44B 107.5
C46 C45 C44 114.62(17)
C46 C45 H45A 108.6
C44 C45 H45A 108.6
C46 C45 H45B 108.6
C44 C45 H45B 108.6
H45A C45 H45B 107.6
N1 C46 C45 115.42(17)
N1 C46 H46A 108.4
C45 C46 H46A 108.4
N1 C46 H46B 108.4
C45 C46 H46B 108.4
H46A C46 H46B 107.5
O1 C47 C48 106.0(2)
O1 C47 H47A 110.5
C48 C47 H47A 110.5
O1 C47 H47B 110.5
C48 C47 H47B 110.5
H47A C47 H47B 108.7
C47 C48 C49 98.2(2)
C47 C48 H48A 112.1
C49 C48 H48A 112.1
C47 C48 H48B 112.1
C49 C48 H48B 112.1
H48A C48 H48B 109.8
C50 C49 C48 103.2(2)
C50 C49 H49A 111.1
C48 C49 H49A 111.1
C50 C49 H49B 111.1
C48 C49 H49B 111.1
H49A C49 H49B 109.1
O1 C50 C49 105.7(2)
O1 C50 H50A 110.6
C49 C50 H50A 110.6
O1 C50 H50B 110.6
C49 C50 H50B 110.6
H50A C50 H50B 108.7
C17 B1 C9 112.40(14)
C17 B1 C25 107.97(14)
C9 B1 C25 107.30(14)
C17 B1 C1 108.57(14)
C9 B1 C1 108.16(14)
C25 B1 C1 112.51(14)
C46 N1 C33 109.30(17)
C46 N1 C34 109.11(16)
C33 N1 C34 109.70(16)
C46 N1 Na1 116.17(12)
C33 N1 Na1 109.36(13)
C34 N1 Na1 102.94(12)
C36 N2 C37 109.84(17)
C36 N2 C35 109.61(17)
C37 N2 C35 109.36(16)
C36 N2 Na1 107.08(13)
C37 N2 Na1 117.54(12)
C35 N2 Na1 103.06(12)
C40 N3 C39 109.41(16)
C40 N3 C41 110.36(16)
C39 N3 C41 108.92(16)
C40 N3 Na1 105.19(14)
C39 N3 Na1 118.06(12)
C41 N3 Na1 104.70(11)
C44 N4 C43 109.24(17)
C44 N4 C42 109.98(17)
C43 N4 C42 108.50(16)
C44 N4 Na1 115.51(12)
C43 N4 Na1 108.97(14)
C42 N4 Na1 104.37(12)
O1 Na1 N1 113.43(7)
O1 Na1 N3 122.66(7)
N1 Na1 N3 123.89(6)
O1 Na1 N2 103.36(7)
N1 Na1 N2 77.94(6)
N3 Na1 N2 88.00(6)
O1 Na1 N4 106.29(7)
N1 Na1 N4 89.48(6)
N3 Na1 N4 76.82(6)
N2 Na1 N4 150.34(7)
O1 Na1 C34 122.30(7)
N1 Na1 C34 27.48(5)
N3 Na1 C34 108.84(6)
N2 Na1 C34 51.73(6)
N4 Na1 C34 109.25(6)
C50 O1 C47 108.85(19)
C50 O1 Na1 129.96(16)
C47 O1 Na1 120.82(15)

loop_
_geom_bond_atom_site_label_1
_geom_bond_atom_site_label_2
_geom_bond_distance
C1 C2 1.401(2)
C1 C6 1.407(2)
C1 B1 1.649(3)
C2 C3 1.394(2)
C2 H2 0.9500
C3 C4 1.386(3)
C3 C7 1.496(3)
C4 C5 1.390(3)
C4 H4 0.9500
C5 C6 1.391(2)
C5 C8 1.498(3)
C6 H6 0.9500
C7 F1 1.332(2)
C7 F3 1.337(2)
C7 F2 1.339(2)
C8 F5 1.334(2)
C8 F4 1.335(2)
C8 F6 1.345(2)
C9 C14 1.398(2)
C9 C10 1.403(3)
C9 B1 1.643(3)
C10 C11 1.388(3)
C10 H10 0.9500
C11 C12 1.386(3)
C11 C15 1.499(3)
C12 C13 1.381(3)
C12 H12 0.9500
C13 C14 1.399(2)
C13 C16 1.494(3)
C14 H14 0.9500
C15 F8B 1.234(13)
C15 F7B 1.297(9)
C15 F9B 1.309(10)
C15 F9A 1.312(5)
C15 F8A 1.313(6)
C15 F7A 1.325(6)
C16 F10 1.325(2)
C16 F12 1.326(2)
C16 F11 1.335(3)
C17 C18 1.404(2)
C17 C22 1.409(2)
C17 B1 1.643(3)
C18 C19 1.390(3)
C18 H18 0.9500
C19 C20 1.391(2)
C19 C23 1.498(3)
C20 C21 1.390(3)
C20 H20 0.9500
C21 C22 1.389(3)
C21 C24 1.502(3)
C22 H22 0.9500
C23 F15 1.327(2)
C23 F13 1.337(2)
C23 F14 1.341(2)
C24 F17 1.290(3)
C24 F18 1.322(3)
C24 F16 1.340(3)
C25 C26 1.396(3)
C25 C30 1.405(2)
C25 B1 1.648(3)
C26 C27 1.395(3)
C26 H26 0.9500
C27 C28 1.384(3)
C27 C31 1.494(3)
C28 C29 1.389(3)
C28 H28 0.9500
C29 C30 1.390(2)
C29 C32 1.502(3)
C30 H30 0.9500
C31 F21A 1.296(3)
C31 F19B 1.298(5)
C31 F21B 1.298(5)
C31 F19A 1.307(3)
C31 F20A 1.319(3)
C31 F20B 1.325(6)
C32 F22B 1.251(7)
C32 F22A 1.309(3)
C32 F23B 1.323(9)
C32 F23A 1.328(3)
C32 F24A 1.344(3)
C32 F24B 1.350(8)
C33 N1 1.472(3)
C33 H33A 0.9800
C33 H33B 0.9800
C33 H33C 0.9800
C34 N1 1.478(2)
C34 C35 1.525(3)
C34 Na1 3.121(2)
C34 H34A 0.9900
C34 H34B 0.9900
C35 N2 1.480(3)
C35 H35A 0.9900
C35 H35B 0.9900
C36 N2 1.468(3)
C36 H36A 0.9800
C36 H36B 0.9800
C36 H36C 0.9800
C37 N2 1.473(3)
C37 C38 1.529(3)
C37 H37A 0.9900
C37 H37B 0.9900
C38 C39 1.526(3)
C38 H38A 0.9900
C38 H38B 0.9900
C39 N3 1.476(2)
C39 H39A 0.9900
C39 H39B 0.9900
C40 N3 1.463(3)
C40 H40A 0.9800
C40 H40B 0.9800
C40 H40C 0.9800
C41 N3 1.478(3)
C41 C42 1.525(3)
C41 H41A 0.9900
C41 H41B 0.9900
C42 N4 1.480(3)
C42 H42A 0.9900
C42 H42B 0.9900
C43 N4 1.471(3)
C43 H43A 0.9800
C43 H43B 0.9800
C43 H43C 0.9800
C44 N4 1.467(3)
C44 C45 1.529(3)
C44 H44A 0.9900
C44 H44B 0.9900
C45 C46 1.527(3)
C45 H45A 0.9900
C45 H45B 0.9900
C46 N1 1.469(3)
C46 H46A 0.9900
C46 H46B 0.9900
C47 O1 1.448(3)
C47 C48 1.476(3)
C47 H47A 0.9900
C47 H47B 0.9900
C48 C49 1.588(4)
C48 H48A 0.9900
C48 H48B 0.9900
C49 C50 1.524(4)
C49 H49A 0.9900
C49 H49B 0.9900
C50 O1 1.430(3)
C50 H50A 0.9900
C50 H50B 0.9900
N1 Na1 2.4375(18)
N2 Na1 2.4537(18)
N3 Na1 2.4509(17)
N4 Na1 2.4731(18)
Na1 O1 2.3128(18)

loop_
_geom_torsion_atom_site_label_1
_geom_torsion_atom_site_label_2
_geom_torsion_atom_site_label_3
_geom_torsion_atom_site_label_4
_geom_torsion
C6 C1 C2 C3 -0.2(3)
B1 C1 C2 C3 177.30(16)
C1 C2 C3 C4 0.3(3)
C1 C2 C3 C7 -178.54(17)
C2 C3 C4 C5 -0.1(3)
C7 C3 C4 C5 178.74(17)
C3 C4 C5 C6 -0.3(3)
C3 C4 C5 C8 176.74(17)
C4 C5 C6 C1 0.4(3)
C8 C5 C6 C1 -176.53(17)
C2 C1 C6 C5 -0.2(3)
B1 C1 C6 C5 -177.65(17)
C4 C3 C7 F1 -105.4(2)
C2 C3 C7 F1 73.5(2)
C4 C3 C7 F3 15.3(3)
C2 C3 C7 F3 -165.88(17)
C4 C3 C7 F2 134.72(19)
C2 C3 C7 F2 -46.4(2)
C4 C5 C8 F5 153.84(18)
C6 C5 C8 F5 -29.1(3)
C4 C5 C8 F4 32.6(3)
C6 C5 C8 F4 -150.40(17)
C4 C5 C8 F6 -86.2(2)
C6 C5 C8 F6 90.8(2)
C14 C9 C10 C11 1.2(3)
B1 C9 C10 C11 -174.11(17)
C9 C10 C11 C12 0.1(3)
C9 C10 C11 C15 177.99(18)
C10 C11 C12 C13 -0.8(3)
C15 C11 C12 C13 -178.73(19)
C11 C12 C13 C14 0.1(3)
C11 C12 C13 C16 178.60(18)
C10 C9 C14 C13 -1.9(3)
B1 C9 C14 C13 173.45(16)
C12 C13 C14 C9 1.2(3)
C16 C13 C14 C9 -177.24(17)
C12 C11 C15 F8B -65.1(17)
C10 C11 C15 F8B 116.9(17)
C12 C11 C15 F7B 166.1(8)
C10 C11 C15 F7B -11.9(9)
C12 C11 C15 F9B 51.5(10)
C10 C11 C15 F9B -126.5(10)
C12 C11 C15 F9A -155.5(6)
C10 C11 C15 F9A 26.6(7)
C12 C11 C15 F8A 80.0(5)
C10 C11 C15 F8A -97.9(5)
C12 C11 C15 F7A -39.0(4)
C10 C11 C15 F7A 143.0(4)
C12 C13 C16 F10 -115.4(2)
C14 C13 C16 F10 63.1(3)
C12 C13 C16 F12 6.7(3)
C14 C13 C16 F12 -174.80(18)
C12 C13 C16 F11 126.6(2)
C14 C13 C16 F11 -54.9(2)
C22 C17 C18 C19 1.0(2)
B1 C17 C18 C19 -174.02(16)
C17 C18 C19 C20 -1.3(3)
C17 C18 C19 C23 -179.17(16)
C18 C19 C20 C21 0.5(3)
C23 C19 C20 C21 178.41(16)
C19 C20 C21 C22 0.4(3)
C19 C20 C21 C24 178.08(17)
C20 C21 C22 C17 -0.6(3)
C24 C21 C22 C17 -178.29(17)
C18 C17 C22 C21 -0.1(3)
B1 C17 C22 C21 174.90(16)
C18 C19 C23 F15 -158.45(17)
C20 C19 C23 F15 23.6(3)
C18 C19 C23 F13 -37.1(2)
C20 C19 C23 F13 144.90(17)
C18 C19 C23 F14 80.5(2)
C20 C19 C23 F14 -97.4(2)
C22 C21 C24 F17 -160.9(2)
C20 C21 C24 F17 21.4(3)
C22 C21 C24 F18 -36.1(3)
C20 C21 C24 F18 146.2(2)
C22 C21 C24 F16 77.8(2)
C20 C21 C24 F16 -99.9(2)
C30 C25 C26 C27 -0.2(3)
B1 C25 C26 C27 -172.78(16)
C25 C26 C27 C28 0.5(3)
C25 C26 C27 C31 179.33(17)
C26 C27 C28 C29 -0.3(3)
C31 C27 C28 C29 -179.07(17)
C27 C28 C29 C30 -0.3(3)
C27 C28 C29 C32 177.88(17)
C28 C29 C30 C25 0.7(3)
C32 C29 C30 C25 -177.49(16)
C26 C25 C30 C29 -0.4(2)
B1 C25 C30 C29 172.45(16)
C28 C27 C31 F21A -9.4(4)
C26 C27 C31 F21A 171.8(3)
C28 C27 C31 F19B -75.4(8)
C26 C27 C31 F19B 105.8(8)
C28 C27 C31 F21B 165.7(8)
C26 C27 C31 F21B -13.2(8)
C28 C27 C31 F19A 112.4(4)
C26 C27 C31 F19A -66.4(4)
C28 C27 C31 F20A -130.2(4)
C26 C27 C31 F20A 51.0(4)
C28 C27 C31 F20B 46.0(8)
C26 C27 C31 F20B -132.8(8)
C28 C29 C32 F22B -160.7(10)
C30 C29 C32 F22B 17.5(10)
C28 C29 C32 F22A 39.7(4)
C30 C29 C32 F22A -142.1(3)
C28 C29 C32 F23B 77.0(7)
C30 C29 C32 F23B -104.8(7)
C28 C29 C32 F23A -82.3(3)
C30 C29 C32 F23A 95.9(3)
C28 C29 C32 F24A 160.8(2)
C30 C29 C32 F24A -21.0(3)
C28 C29 C32 F24B -27.9(8)
C30 C29 C32 F24B 150.2(8)
N1 C34 C35 N2 67.0(2)
Na1 C34 C35 N2 32.92(14)
N2 C37 C38 C39 80.5(2)
C37 C38 C39 N3 -79.0(2)
N3 C41 C42 N4 63.7(2)
N4 C44 C45 C46 83.2(2)
C44 C45 C46 N1 -83.1(2)
O1 C47 C48 C49 41.5(3)
C47 C48 C49 C50 -37.0(3)
C48 C49 C50 O1 20.0(3)
C18 C17 B1 C9 -157.58(15)
C22 C17 B1 C9 27.8(2)
C18 C17 B1 C25 84.27(19)
C22 C17 B1 C25 -90.39(19)
C18 C17 B1 C1 -38.0(2)
C22 C17 B1 C1 147.37(16)
C14 C9 B1 C17 42.2(2)
C10 C9 B1 C17 -142.74(16)
C14 C9 B1 C25 160.76(16)
C10 C9 B1 C25 -24.2(2)
C14 C9 B1 C1 -77.6(2)
C10 C9 B1 C1 97.41(18)
C26 C25 B1 C17 -146.13(16)
C30 C25 B1 C17 41.6(2)
C26 C25 B1 C9 92.50(19)
C30 C25 B1 C9 -79.76(19)
C26 C25 B1 C1 -26.3(2)
C30 C25 B1 C1 161.39(15)
C2 C1 B1 C17 -94.22(19)
C6 C1 B1 C17 83.0(2)
C2 C1 B1 C9 28.0(2)
C6 C1 B1 C9 -154.73(16)
C2 C1 B1 C25 146.34(16)
C6 C1 B1 C25 -36.4(2)
C45 C46 N1 C33 -76.8(2)
C45 C46 N1 C34 163.23(17)
C45 C46 N1 Na1 47.5(2)
C35 C34 N1 C46 -169.69(16)
Na1 C34 N1 C46 -123.96(16)
C35 C34 N1 C33 70.6(2)
Na1 C34 N1 C33 116.33(18)
C35 C34 N1 Na1 -45.74(18)
C38 C37 N2 C36 74.6(2)
C38 C37 N2 C35 -165.03(18)
C38 C37 N2 Na1 -48.1(2)
C34 C35 N2 C36 -157.40(18)
C34 C35 N2 C37 82.1(2)
C34 C35 N2 Na1 -43.65(18)
C38 C39 N3 C40 -74.4(2)
C38 C39 N3 C41 164.92(17)
C38 C39 N3 Na1 45.8(2)
C42 C41 N3 C40 68.9(2)
C42 C41 N3 C39 -170.92(16)
C42 C41 N3 Na1 -43.77(18)
C45 C44 N4 C43 75.7(2)
C45 C44 N4 C42 -165.28(17)
C45 C44 N4 Na1 -47.5(2)
C41 C42 N4 C44 82.2(2)
C41 C42 N4 C43 -158.38(19)
C41 C42 N4 Na1 -42.3(2)
C49 C50 O1 C47 5.7(3)
C49 C50 O1 Na1 -167.22(18)
C48 C47 O1 C50 -31.7(3)
C48 C47 O1 Na1 141.98(19)
